data_4314359
loop_
_publ_author_name
'Dana J. Eisler'
'Richard J. Puddephatt'

_publ_section_title
;
 Structures and Conformational Dynamics of Gold(I) Halide Complexes of
 Resorcinarene Tetraphosphinite Ligands
;
_journal_name_full 'Inorganic Chemistry'
_journal_page_first 6352
_journal_page_last 6365
_journal_paper_doi 10.1021/ic034430c
_journal_volume 42
_journal_year 2003
_chemical_formula_sum 'C158 H152 Au4 Cl4 O16.5 P4'
_chemical_formula_weight 3368.34
_chemical_name_systematic
; 
 ? 
;
_space_group_IT_number 2
_symmetry_cell_setting triclinic
_symmetry_space_group_name_Hall '-P 1'
_symmetry_space_group_name_H-M 'P -1'
_atom_sites_solution_hydrogens geom
_atom_sites_solution_primary direct
_atom_sites_solution_secondary difmap
_audit_creation_method SHELXL-97
_cell_angle_alpha 101.7830(10)
_cell_angle_beta 110.9630(10)
_cell_angle_gamma 111.2720(10)
_cell_formula_units_Z 2
_cell_length_a 20.3905(3)
_cell_length_b 21.5794(3)
_cell_length_c 22.8535(5)
_cell_measurement_temperature 200(2)
_cell_volume 8080.3(3)
_computing_cell_refinement 'Nonius DENZO'
_computing_data_collection 'Nonius COLLECT'
_computing_data_reduction 'Nonius DENZO'
_computing_molecular_graphics 'Bruker SHELXTL'
_computing_publication_material 'Bruker SHELXTL'
_computing_structure_refinement 'SHELXL-97 (Sheldrick, 1997)'
_computing_structure_solution 'SHELXS-97 (Sheldrick, 1990)'
_diffrn_ambient_temperature 200(2)
_diffrn_measured_fraction_theta_full 0.982
_diffrn_measured_fraction_theta_max 0.982
_diffrn_measurement_device_type 'Nonius Kappa CCD'
_diffrn_measurement_method 'phi\omega scans'
_diffrn_radiation_monochromator graphite
_diffrn_radiation_source 'fine-focus sealed tube'
_diffrn_radiation_type MoK\a
_diffrn_radiation_wavelength 0.71073
_diffrn_reflns_av_R_equivalents 0.092
_diffrn_reflns_av_sigmaI/netI 0.1178
_diffrn_reflns_limit_h_max 24
_diffrn_reflns_limit_h_min -24
_diffrn_reflns_limit_k_max 25
_diffrn_reflns_limit_k_min -25
_diffrn_reflns_limit_l_max 26
_diffrn_reflns_limit_l_min -27
_diffrn_reflns_number 62295
_diffrn_reflns_theta_full 25.07
_diffrn_reflns_theta_max 25.07
_diffrn_reflns_theta_min 1.77
_exptl_absorpt_coefficient_mu 3.782
_exptl_absorpt_correction_T_max 0.8634
_exptl_absorpt_correction_T_min 0.3130
_exptl_absorpt_correction_type integration
_exptl_crystal_colour colourless
_exptl_crystal_density_diffrn 1.384
_exptl_crystal_density_method 'not measured'
_exptl_crystal_description plate
_exptl_crystal_F_000 3352
_exptl_crystal_size_max 0.40
_exptl_crystal_size_mid 0.25
_exptl_crystal_size_min 0.04
_refine_diff_density_max 1.796
_refine_diff_density_min -1.207
_refine_diff_density_rms 0.201
_refine_ls_extinction_method none
_refine_ls_goodness_of_fit_ref 1.060
_refine_ls_hydrogen_treatment mixed
_refine_ls_matrix_type full
_refine_ls_number_parameters 1215
_refine_ls_number_reflns 28179
_refine_ls_number_restraints 45
_refine_ls_restrained_S_all 1.060
_refine_ls_R_factor_all 0.1492
_refine_ls_R_factor_gt 0.0802
_refine_ls_shift/su_max 0.047
_refine_ls_shift/su_mean 0.001
_refine_ls_structure_factor_coef Fsqd
_refine_ls_weighting_details 'calc w=1/[\s^2^(Fo^2^)+(0.1080P)^2^+71.5000P] where P=(Fo^2^+2Fc^2^)/3'
_refine_ls_weighting_scheme calc
_refine_ls_wR_factor_gt 0.2106
_refine_ls_wR_factor_ref 0.2476
_reflns_number_gt 16448
_reflns_number_total 28179
_reflns_threshold_expression >2sigma(I)
_cod_data_source_file ic034430csi20030423_013503_08.cif
_cod_data_source_block 9a
_cod_depositor_comments
;
The following automatic conversions were performed:

'_symmetry_cell_setting' value 'Triclinic' changed to 'triclinic'
according to the built-in table from CIF Core dictionary named
'cif_core.dic' version 2.4.1 from 2010-06-29.

Automatic conversion script
Id: cif_fix_values 1646 2011-03-28 12:23:43Z adriana 
;
_cod_original_cell_volume 8080.3(2)
_cod_original_formula_sum 'C158 H152 Au4 Cl4 O16.50 P4'
_cod_database_code 4314359

loop_
_symmetry_equiv_pos_as_xyz
'x, y, z'
'-x, -y, -z'

loop_
_atom_site_label
_atom_site_type_symbol
_atom_site_fract_x
_atom_site_fract_y
_atom_site_fract_z
_atom_site_U_iso_or_equiv
_atom_site_adp_type
_atom_site_occupancy
_atom_site_symmetry_multiplicity
_atom_site_calc_flag
_atom_site_refinement_flags
_atom_site_disorder_assembly
_atom_site_disorder_group
C1A C 1.4080(8) 0.0824(7) 0.7383(7) 0.040(3) Uani 1 1 d . . .
O1A O 1.3739(6) 0.0093(4) 0.6988(5) 0.044(2) Uani 1 1 d . . .
P1 P 1.4048(2) -0.04656(19) 0.71780(19) 0.0433(9) Uani 1 1 d . . .
Au1 Au 1.53372(4) -0.01321(3) 0.75628(3) 0.05137(18) Uani 1 1 d . . .
Cl1 Cl 1.6640(3) 0.0131(3) 0.7963(3) 0.0806(14) Uani 1 1 d . . .
C2A C 1.3688(8) 0.1191(7) 0.7137(7) 0.038(3) Uani 1 1 d . . .
C3A C 1.4033(8) 0.1924(7) 0.7536(6) 0.044(3) Uani 1 1 d . . .
H3AA H 1.3788 0.2193 0.7366 0.053 Uiso 1 1 calc R . .
C4A C 1.4726(8) 0.2285(7) 0.8179(7) 0.041(3) Uani 1 1 d . . .
C5A C 1.5065(8) 0.1869(7) 0.8388(7) 0.039(3) Uani 1 1 d . . .
O2A O 1.5750(5) 0.2204(5) 0.9023(4) 0.043(2) Uani 1 1 d . . .
P2 P 1.5739(2) 0.19421(19) 0.96431(18) 0.0426(9) Uani 1 1 d . . .
Au2 Au 1.45906(3) 0.15799(3) 0.96740(3) 0.04752(17) Uani 1 1 d . . .
Cl2 Cl 1.3432(3) 0.1210(2) 0.9744(2) 0.0654(11) Uani 1 1 d . . .
C6A C 1.4755(8) 0.1161(7) 0.8009(7) 0.043(3) Uani 1 1 d . . .
H6AA H 1.5006 0.0895 0.8176 0.052 Uiso 1 1 calc R . .
C7A C 1.2906(8) 0.0837(7) 0.6485(7) 0.043(3) Uani 1 1 d . . .
H7AA H 1.2834 0.0367 0.6216 0.052 Uiso 1 1 calc R . .
C8A C 1.2200(8) 0.0671(7) 0.6666(8) 0.049(4) Uani 1 1 d . . .
H8AA H 1.2282 0.1132 0.6952 0.059 Uiso 1 1 calc R . .
H8AB H 1.1695 0.0466 0.6241 0.059 Uiso 1 1 calc R . .
C9A C 1.2105(9) 0.0167(8) 0.7029(9) 0.056(4) Uani 1 1 d . . .
H9AA H 1.1918 -0.0321 0.6712 0.067 Uiso 1 1 calc R . .
H9AB H 1.2633 0.0321 0.7410 0.067 Uiso 1 1 calc R . .
C1A1 C 1.1550(6) 0.0133(6) 0.7294(6) 0.057(4) Uani 1 1 d G . .
C1A2 C 1.1843(7) 0.0439(6) 0.7990(6) 0.078(5) Uani 1 1 d G . .
H1AA H 1.2403 0.0680 0.8286 0.093 Uiso 1 1 calc R . .
C1A3 C 1.1319(11) 0.0392(8) 0.8255(6) 0.118(9) Uani 1 1 d G . .
H1AB H 1.1519 0.0601 0.8732 0.142 Uiso 1 1 calc R . .
C1A4 C 1.0500(10) 0.0038(9) 0.7824(9) 0.111(9) Uani 1 1 d G . .
H1AC H 1.0141 0.0006 0.8005 0.133 Uiso 1 1 calc R . .
C1A5 C 1.0206(6) -0.0268(7) 0.7127(8) 0.093(7) Uani 1 1 d G . .
H1AD H 0.9647 -0.0509 0.6832 0.112 Uiso 1 1 calc R . .
C1A6 C 1.0731(7) -0.0220(6) 0.6862(5) 0.068(5) Uani 1 1 d G . .
H1AE H 1.0530 -0.0430 0.6385 0.081 Uiso 1 1 calc R . .
C2A1 C 1.3406(5) -0.1236(5) 0.6382(4) 0.047(4) Uiso 1 1 d G . .
C2A2 C 1.3731(5) -0.1618(6) 0.6126(5) 0.065(4) Uiso 1 1 d G . .
H2AA H 1.4289 -0.1457 0.6357 0.078 Uiso 1 1 calc R . .
C2A3 C 1.3239(6) -0.2234(6) 0.5534(5) 0.071(5) Uiso 1 1 d G . .
H2AB H 1.3461 -0.2495 0.5360 0.085 Uiso 1 1 calc R . .
C2A4 C 1.2423(6) -0.2470(5) 0.5198(5) 0.078(5) Uiso 1 1 d G . .
H2AC H 1.2087 -0.2891 0.4793 0.094 Uiso 1 1 calc R . .
C2A5 C 1.2098(4) -0.2088(6) 0.5453(5) 0.071(5) Uiso 1 1 d G . .
H2AD H 1.1540 -0.2249 0.5223 0.085 Uiso 1 1 calc R . .
C2A6 C 1.2590(6) -0.1472(5) 0.6045(5) 0.062(4) Uiso 1 1 d G . .
H2AE H 1.2368 -0.1211 0.6220 0.075 Uiso 1 1 calc R . .
C3A1 C 1.3687(6) -0.0734(5) 0.7747(4) 0.038(3) Uiso 1 1 d G . .
C3A2 C 1.3511(6) -0.0305(4) 0.8142(5) 0.045(3) Uiso 1 1 d G . .
H3AB H 1.3568 0.0142 0.8110 0.055 Uiso 1 1 calc R . .
C3A3 C 1.3252(6) -0.0531(5) 0.8584(5) 0.053(4) Uiso 1 1 d G . .
H3AC H 1.3131 -0.0238 0.8854 0.063 Uiso 1 1 calc R . .
C3A4 C 1.3168(6) -0.1185(5) 0.8631(5) 0.063(4) Uiso 1 1 d G . .
H3AD H 1.2991 -0.1339 0.8933 0.076 Uiso 1 1 calc R . .
C3A5 C 1.3344(7) -0.1613(4) 0.8235(6) 0.083(6) Uiso 1 1 d G . .
H3AE H 1.3287 -0.2060 0.8267 0.099 Uiso 1 1 calc R . .
C3A6 C 1.3603(6) -0.1388(5) 0.7793(5) 0.066(5) Uiso 1 1 d G . .
H3AF H 1.3723 -0.1681 0.7523 0.079 Uiso 1 1 calc R . .
C4A1 C 1.6562(5) 0.2749(4) 1.0343(4) 0.046(3) Uiso 1 1 d G . .
C4A2 C 1.7204(6) 0.3195(5) 1.0282(4) 0.061(4) Uiso 1 1 d G . .
H4AA H 1.7193 0.3099 0.9853 0.073 Uiso 1 1 calc R . .
C4A3 C 1.7862(5) 0.3781(5) 1.0848(5) 0.064(4) Uiso 1 1 d G . .
H4AB H 1.8301 0.4086 1.0806 0.077 Uiso 1 1 calc R . .
C4A4 C 1.7877(5) 0.3921(5) 1.1475(4) 0.064(4) Uiso 1 1 d G . .
H4AC H 1.8327 0.4322 1.1862 0.077 Uiso 1 1 calc R . .
C4A5 C 1.7235(6) 0.3475(5) 1.1537(4) 0.062(4) Uiso 1 1 d G . .
H4AD H 1.7246 0.3571 1.1965 0.074 Uiso 1 1 calc R . .
C4A6 C 1.6577(5) 0.2889(5) 1.0970(5) 0.055(4) Uiso 1 1 d G . .
H4AE H 1.6139 0.2584 1.1012 0.066 Uiso 1 1 calc R . .
C5A1 C 1.6047(5) 0.1258(4) 0.9592(5) 0.042(3) Uiso 1 1 d G . .
C5A2 C 1.6803(5) 0.1422(4) 0.9662(6) 0.061(4) Uiso 1 1 d G . .
H5AA H 1.7148 0.1889 0.9715 0.073 Uiso 1 1 calc R . .
C5A3 C 1.7053(5) 0.0902(6) 0.9656(6) 0.074(5) Uiso 1 1 d G . .
H5AB H 1.7570 0.1014 0.9704 0.089 Uiso 1 1 calc R . .
C5A4 C 1.6547(6) 0.0218(5) 0.9579(6) 0.070(5) Uiso 1 1 d G . .
H5AC H 1.6718 -0.0137 0.9575 0.084 Uiso 1 1 calc R . .
C5A5 C 1.5791(6) 0.0054(4) 0.9509(6) 0.062(4) Uiso 1 1 d G . .
H5AD H 1.5445 -0.0413 0.9456 0.074 Uiso 1 1 calc R . .
C5A6 C 1.5541(5) 0.0574(5) 0.9515(5) 0.053(4) Uiso 1 1 d G . .
H5AE H 1.5024 0.0462 0.9467 0.064 Uiso 1 1 calc R . .
C1B C 1.3381(10) 0.1382(8) 0.5738(7) 0.055(4) Uani 1 1 d . . .
O1B O 1.3946(11) 0.1093(8) 0.5893(8) 0.092(5) Uani 1 1 d . . .
C10B C 1.3769(13) 0.0588(17) 0.5494(13) 0.115(10) Uani 1 1 d . . .
O2B O 1.3147(11) 0.0191(10) 0.4942(11) 0.160(9) Uani 1 1 d . . .
C2B C 1.2909(8) 0.1299(7) 0.6045(6) 0.040(3) Uani 1 1 d . . .
C3B C 1.2450(8) 0.1662(6) 0.5954(7) 0.040(3) Uani 1 1 d . . .
H3BA H 1.2136 0.1637 0.6180 0.048 Uiso 1 1 calc R . .
C4B C 1.2445(8) 0.2046(7) 0.5549(6) 0.040(3) Uani 1 1 d . . .
C5B C 1.2932(9) 0.2105(7) 0.5243(7) 0.045(4) Uani 1 1 d . . .
O3B O 1.2968(6) 0.2529(5) 0.4867(5) 0.054(3) Uani 1 1 d . . .
C12B C 1.2417(10) 0.2204(9) 0.4184(8) 0.054(4) Uani 1 1 d . . .
O4B O 1.1952(8) 0.1593(6) 0.3913(6) 0.081(4) Uani 1 1 d . . .
C6B C 1.3397(9) 0.1770(8) 0.5350(8) 0.052(4) Uani 1 1 d . . .
H6BA H 1.3734 0.1813 0.5146 0.062 Uiso 1 1 calc R . .
C7B C 1.1907(8) 0.2410(6) 0.5434(7) 0.040(3) Uani 1 1 d . . .
H7BA H 1.1672 0.2320 0.4940 0.048 Uiso 1 1 calc R . .
C8B C 1.1205(9) 0.2110(8) 0.5565(8) 0.054(4) Uani 1 1 d . . .
H8BA H 1.0954 0.2427 0.5543 0.065 Uiso 1 1 calc R . .
H8BB H 1.1396 0.2107 0.6028 0.065 Uiso 1 1 calc R . .
C9B C 1.0578(9) 0.1343(8) 0.5048(9) 0.064(5) Uani 1 1 d . . .
H9BA H 1.0373 0.1351 0.4588 0.077 Uiso 1 1 calc R . .
H9BB H 1.0837 0.1033 0.5056 0.077 Uiso 1 1 calc R . .
C1B1 C 0.9885(6) 0.1019(6) 0.5187(6) 0.062(5) Uani 1 1 d G . .
C1B2 C 0.9924(7) 0.0614(7) 0.5587(6) 0.076(5) Uani 1 1 d G . .
H1BA H 1.0379 0.0544 0.5765 0.091 Uiso 1 1 calc R . .
C1B3 C 0.9299(9) 0.0311(6) 0.5728(6) 0.091(6) Uani 1 1 d G . .
H1BB H 0.9325 0.0034 0.6001 0.109 Uiso 1 1 calc R . .
C1B4 C 0.8634(7) 0.0413(7) 0.5468(7) 0.093(7) Uani 1 1 d G . .
H1BC H 0.8206 0.0205 0.5564 0.112 Uiso 1 1 calc R . .
C1B5 C 0.8595(6) 0.0818(7) 0.5068(7) 0.086(6) Uani 1 1 d G . .
H1BD H 0.8140 0.0887 0.4890 0.103 Uiso 1 1 calc R . .
C1B6 C 0.9220(7) 0.1121(6) 0.4927(6) 0.074(5) Uani 1 1 d G . .
H1BE H 0.9194 0.1398 0.4653 0.088 Uiso 1 1 calc R . .
C2B1 C 1.4374(14) 0.0240(16) 0.5662(14) 0.087(7) Uani 1 1 d . . .
C2B2 C 1.5146(19) 0.0694(11) 0.6244(12) 0.104(8) Uani 1 1 d . . .
H2BB H 1.5279 0.1157 0.6525 0.125 Uiso 1 1 calc R . .
C2B3 C 1.5706(14) 0.0430(13) 0.6386(11) 0.090(6) Uani 1 1 d . . .
H2BC H 1.6229 0.0704 0.6761 0.108 Uiso 1 1 calc R . .
C2B4 C 1.5433(17) -0.0266(17) 0.5933(15) 0.099(8) Uani 1 1 d . . .
C2B5 C 1.473(2) -0.0621(13) 0.5420(16) 0.127(10) Uani 1 1 d . . .
H2BD H 1.4572 -0.1085 0.5123 0.152 Uiso 1 1 calc R . .
C2B6 C 1.4221(16) -0.0382(14) 0.5289(14) 0.106(8) Uani 1 1 d . . .
H2BE H 1.3711 -0.0676 0.4901 0.127 Uiso 1 1 calc R . .
C11B C 1.595(2) -0.065(2) 0.6006(18) 0.23(2) Uani 1 1 d . . .
H11A H 1.5637 -0.1126 0.5637 0.343 Uiso 1 1 calc R . .
H11B H 1.6096 -0.0704 0.6443 0.343 Uiso 1 1 calc R . .
H11C H 1.6428 -0.0364 0.5983 0.343 Uiso 1 1 calc R . .
C3B1 C 1.2515(10) 0.2775(10) 0.3891(9) 0.063(4) Uani 1 1 d . . .
C3B2 C 1.2947(11) 0.3507(9) 0.4278(9) 0.068(5) Uani 1 1 d . . .
H3BB H 1.3230 0.3673 0.4758 0.082 Uiso 1 1 calc R . .
C3B3 C 1.2970(12) 0.3998(10) 0.3971(9) 0.074(5) Uani 1 1 d . . .
H3BC H 1.3267 0.4501 0.4234 0.089 Uiso 1 1 calc R . .
C3B4 C 1.2545(12) 0.3736(12) 0.3263(10) 0.079(6) Uani 1 1 d . . .
C3B5 C 1.2101(12) 0.3015(11) 0.2866(9) 0.079(6) Uani 1 1 d . . .
H3BD H 1.1812 0.2858 0.2387 0.094 Uiso 1 1 calc R . .
C3B6 C 1.2075(10) 0.2513(11) 0.3166(8) 0.073(5) Uani 1 1 d . . .
H3BE H 1.1774 0.2011 0.2899 0.088 Uiso 1 1 calc R . .
C13B C 1.2594(15) 0.4314(14) 0.2927(12) 0.114(9) Uani 1 1 d . . .
H13A H 1.2285 0.4067 0.2432 0.171 Uiso 1 1 calc R . .
H13B H 1.3153 0.4624 0.3055 0.171 Uiso 1 1 calc R . .
H13C H 1.2375 0.4608 0.3085 0.171 Uiso 1 1 calc R . .
C1C C 1.3162(8) 0.4719(7) 0.6495(7) 0.041(3) Uani 1 1 d . . .
O1C O 1.3559(5) 0.5462(4) 0.6866(4) 0.038(2) Uani 1 1 d . . .
P3 P 1.3417(2) 0.60461(18) 0.65595(18) 0.0412(9) Uani 1 1 d . . .
Au3 Au 1.33352(4) 0.59674(3) 0.55523(3) 0.05000(18) Uani 1 1 d . . .
Cl3 Cl 1.3230(3) 0.5976(3) 0.4531(2) 0.0847(14) Uani 1 1 d . . .
C2C C 1.3379(8) 0.4301(7) 0.6832(6) 0.038(3) Uani 1 1 d . . .
C3C C 1.2986(8) 0.3559(7) 0.6470(6) 0.041(3) Uani 1 1 d . . .
H3CA H 1.3141 0.3272 0.6695 0.049 Uiso 1 1 calc R . .
C4C C 1.2377(8) 0.3209(7) 0.5795(7) 0.045(3) Uani 1 1 d . . .
C5C C 1.2183(8) 0.3668(7) 0.5489(6) 0.037(3) Uani 1 1 d . . .
O2C O 1.1574(5) 0.3351(5) 0.4826(4) 0.043(2) Uani 1 1 d . . .
P4 P 1.0757(2) 0.34128(19) 0.46280(18) 0.0448(9) Uani 1 1 d . . .
Au4 Au 1.03364(3) 0.34184(3) 0.54015(3) 0.04978(18) Uani 1 1 d . . .
Cl4 Cl 0.9856(3) 0.3421(2) 0.6157(2) 0.0677(11) Uani 1 1 d . . .
C6C C 1.2573(8) 0.4407(6) 0.5832(6) 0.039(3) Uani 1 1 d . . .
H6CA H 1.2432 0.4700 0.5608 0.047 Uiso 1 1 calc R . .
C7C C 1.3970(8) 0.4610(7) 0.7586(6) 0.041(3) Uani 1 1 d . . .
H7CA H 1.4290 0.5142 0.7731 0.049 Uiso 1 1 calc R . .
C8C C 1.3495(9) 0.4478(7) 0.8003(7) 0.054(4) Uani 1 1 d . . .
H8CA H 1.3140 0.3955 0.7840 0.065 Uiso 1 1 calc R . .
H8CB H 1.3880 0.4645 0.8487 0.065 Uiso 1 1 calc R . .
C9C C 1.2994(10) 0.4864(9) 0.7945(9) 0.060(4) Uani 1 1 d . . .
H9CA H 1.3354 0.5390 0.8172 0.072 Uiso 1 1 calc R . .
H9CB H 1.2665 0.4753 0.7460 0.072 Uiso 1 1 calc R . .
C1C1 C 1.2476(7) 0.4657(6) 0.8246(6) 0.059(4) Uani 1 1 d G . .
C1C2 C 1.1665(8) 0.4198(7) 0.7818(5) 0.089(6) Uani 1 1 d G . .
H1CA H 1.1461 0.4040 0.7340 0.107 Uiso 1 1 calc R . .
C1C3 C 1.1153(7) 0.3969(8) 0.8089(10) 0.124(9) Uani 1 1 d G . .
H1CB H 1.0599 0.3655 0.7797 0.148 Uiso 1 1 calc R . .
C1C4 C 1.1452(11) 0.4200(10) 0.8789(11) 0.118(9) Uani 1 1 d G . .
H1CC H 1.1102 0.4044 0.8974 0.141 Uiso 1 1 calc R . .
C1C5 C 1.2263(12) 0.4659(9) 0.9217(6) 0.123(10) Uani 1 1 d G . .
H1CD H 1.2468 0.4817 0.9695 0.147 Uiso 1 1 calc R . .
C1C6 C 1.2775(7) 0.4888(7) 0.8946(5) 0.070(5) Uani 1 1 d G . .
H1CE H 1.3330 0.5202 0.9238 0.084 Uiso 1 1 calc R . .
C2C1 C 1.4226(5) 0.6879(4) 0.7235(4) 0.039(3) Uiso 1 1 d G . .
C2C2 C 1.4415(6) 0.6995(5) 0.7909(5) 0.062(4) Uiso 1 1 d G . .
H2CA H 1.4128 0.6624 0.8021 0.075 Uiso 1 1 calc R . .
C2C3 C 1.5024(6) 0.7655(6) 0.8419(4) 0.071(5) Uiso 1 1 d G . .
H2CB H 1.5153 0.7735 0.8880 0.085 Uiso 1 1 calc R . .
C2C4 C 1.5445(6) 0.8199(4) 0.8255(5) 0.071(5) Uiso 1 1 d G . .
H2CC H 1.5862 0.8650 0.8603 0.085 Uiso 1 1 calc R . .
C2C5 C 1.5256(6) 0.8082(5) 0.7581(5) 0.070(5) Uiso 1 1 d G . .
H2CD H 1.5544 0.8454 0.7469 0.084 Uiso 1 1 calc R . .
C2C6 C 1.4647(6) 0.7422(5) 0.7071(4) 0.057(4) Uiso 1 1 d G . .
H2CE H 1.4518 0.7343 0.6610 0.068 Uiso 1 1 calc R . .
C3C1 C 1.2546(5) 0.6034(5) 0.6602(5) 0.035(3) Uiso 1 1 d G . .
C3C2 C 1.2446(6) 0.6637(4) 0.6598(6) 0.074(5) Uiso 1 1 d G . .
H3CB H 1.2836 0.7037 0.6587 0.088 Uiso 1 1 calc R . .
C3C3 C 1.1776(7) 0.6654(5) 0.6609(6) 0.088(6) Uiso 1 1 d G . .
H3CC H 1.1708 0.7067 0.6607 0.105 Uiso 1 1 calc R . .
C3C4 C 1.1206(6) 0.6069(6) 0.6625(6) 0.075(5) Uiso 1 1 d G . .
H3CD H 1.0748 0.6081 0.6633 0.090 Uiso 1 1 calc R . .
C3C5 C 1.1306(5) 0.5466(5) 0.6629(6) 0.058(4) Uiso 1 1 d G . .
H3CE H 1.0917 0.5065 0.6640 0.069 Uiso 1 1 calc R . .
C3C6 C 1.1976(5) 0.5448(4) 0.6617(5) 0.045(3) Uiso 1 1 d G . .
H3CF H 1.2045 0.5036 0.6620 0.054 Uiso 1 1 calc R . .
C4C1 C 1.0108(5) 0.2645(4) 0.3839(4) 0.043(3) Uiso 1 1 d G . .
C4C2 C 1.0381(4) 0.2411(5) 0.3407(5) 0.064(4) Uiso 1 1 d G . .
H4CA H 1.0936 0.2636 0.3541 0.077 Uiso 1 1 calc R . .
C4C3 C 0.9843(6) 0.1846(6) 0.2781(5) 0.066(5) Uiso 1 1 d G . .
H4CB H 1.0029 0.1686 0.2486 0.079 Uiso 1 1 calc R . .
C4C4 C 0.9031(5) 0.1516(5) 0.2586(4) 0.063(4) Uiso 1 1 d G . .
H4CC H 0.8663 0.1131 0.2157 0.076 Uiso 1 1 calc R . .
C4C5 C 0.8758(4) 0.1751(5) 0.3017(5) 0.061(4) Uiso 1 1 d G . .
H4CD H 0.8203 0.1525 0.2884 0.073 Uiso 1 1 calc R . .
C4C6 C 0.9296(5) 0.2315(5) 0.3644(4) 0.053(4) Uiso 1 1 d G . .
H4CE H 0.9110 0.2475 0.3939 0.064 Uiso 1 1 calc R . .
C5C1 C 1.0919(6) 0.4199(4) 0.4417(5) 0.043(3) Uiso 1 1 d G . .
C5C2 C 1.1100(7) 0.4253(5) 0.3892(5) 0.064(4) Uiso 1 1 d G . .
H5CA H 1.1169 0.3885 0.3655 0.077 Uiso 1 1 calc R . .
C5C3 C 1.1181(7) 0.4845(6) 0.3714(5) 0.076(5) Uiso 1 1 d G . .
H5CB H 1.1305 0.4882 0.3356 0.092 Uiso 1 1 calc R . .
C5C4 C 1.1080(7) 0.5383(5) 0.4061(5) 0.068(5) Uiso 1 1 d G . .
H5CC H 1.1136 0.5788 0.3940 0.081 Uiso 1 1 calc R . .
C5C5 C 1.0899(7) 0.5329(5) 0.4586(5) 0.065(4) Uiso 1 1 d G . .
H5CD H 1.0830 0.5697 0.4823 0.078 Uiso 1 1 calc R . .
C5C6 C 1.0818(6) 0.4737(5) 0.4764(4) 0.052(4) Uiso 1 1 d G . .
H5CE H 1.0694 0.4700 0.5122 0.062 Uiso 1 1 calc R . .
C1D C 1.5144(8) 0.4490(7) 0.7547(7) 0.041(3) Uani 1 1 d . . .
O1D O 1.5236(6) 0.5024(5) 0.7274(5) 0.056(3) Uani 1 1 d . . .
C10D C 1.5022(10) 0.4815(10) 0.6600(9) 0.056(4) Uani 1 1 d . . .
O2D O 1.4710(8) 0.4218(7) 0.6225(6) 0.080(4) Uani 1 1 d . . .
C2D C 1.4556(8) 0.4295(6) 0.7726(7) 0.041(3) Uani 1 1 d . . .
C3D C 1.4501(8) 0.3807(6) 0.8050(7) 0.041(3) Uani 1 1 d . . .
H3DA H 1.4074 0.3645 0.8156 0.049 Uiso 1 1 calc R . .
C4D C 1.5050(8) 0.3552(7) 0.8223(6) 0.041(3) Uani 1 1 d . . .
C5D C 1.5615(8) 0.3771(7) 0.8008(7) 0.047(4) Uani 1 1 d . . .
O3D O 1.6128(6) 0.3443(5) 0.8111(5) 0.051(3) Uani 1 1 d . . .
C12D C 1.6865(9) 0.3832(11) 0.8674(10) 0.067(5) Uani 1 1 d . . .
O4D O 1.7114(8) 0.4425(7) 0.9062(7) 0.098(5) Uani 1 1 d . . .
C6D C 1.5676(10) 0.4231(8) 0.7683(8) 0.055(4) Uani 1 1 d . . .
H6DA H 1.6082 0.4370 0.7551 0.066 Uiso 1 1 calc R . .
C7D C 1.5039(8) 0.3053(7) 0.8620(6) 0.044(4) Uani 1 1 d . . .
H7DA H 1.5609 0.3228 0.8948 0.053 Uiso 1 1 calc R . .
C8D C 1.4609(9) 0.3084(7) 0.9051(7) 0.046(4) Uani 1 1 d . . .
H8DA H 1.4569 0.2703 0.9237 0.056 Uiso 1 1 calc R . .
H8DB H 1.4060 0.2984 0.8757 0.056 Uiso 1 1 calc R . .
C9D C 1.5048(11) 0.3823(8) 0.9644(8) 0.065(5) Uani 1 1 d . . .
H9DA H 1.5599 0.3922 0.9932 0.078 Uiso 1 1 calc R . .
H9DB H 1.5087 0.4200 0.9454 0.078 Uiso 1 1 calc R . .
C1D1 C 1.4666(6) 0.3878(6) 1.0069(5) 0.050(4) Uani 1 1 d G . .
C1D2 C 1.4204(7) 0.4226(6) 0.9990(5) 0.068(5) Uani 1 1 d G . .
H1DA H 1.4128 0.4424 0.9652 0.081 Uiso 1 1 calc R . .
C1D3 C 1.3854(7) 0.4284(6) 1.0406(6) 0.080(6) Uani 1 1 d G . .
H1DB H 1.3538 0.4522 1.0353 0.096 Uiso 1 1 calc R . .
C1D4 C 1.3966(7) 0.3994(7) 1.0901(6) 0.087(6) Uani 1 1 d G . .
H1DC H 1.3727 0.4033 1.1186 0.104 Uiso 1 1 calc R . .
C1D5 C 1.4428(8) 0.3645(7) 1.0980(5) 0.085(6) Uani 1 1 d G . .
H1DD H 1.4505 0.3447 1.1318 0.102 Uiso 1 1 calc R . .
C1D6 C 1.4778(7) 0.3588(6) 1.0564(6) 0.073(5) Uani 1 1 d G . .
H1DE H 1.5094 0.3350 1.0618 0.088 Uiso 1 1 calc R . .
C2D1 C 1.5173(9) 0.5463(10) 0.6410(9) 0.060(4) Uani 1 1 d . . .
C2D2 C 1.5628(11) 0.6159(10) 0.6885(9) 0.065(5) Uani 1 1 d . . .
H2DA H 1.5841 0.6237 0.7353 0.078 Uiso 1 1 calc R . .
C2D3 C 1.5785(13) 0.6746(10) 0.6700(12) 0.084(6) Uani 1 1 d . . .
H2DB H 1.6095 0.7225 0.7030 0.101 Uiso 1 1 calc R . .
C2D4 C 1.5470(13) 0.6603(13) 0.6014(15) 0.088(7) Uani 1 1 d . . .
C2D5 C 1.5020(13) 0.5904(13) 0.5526(11) 0.083(6) Uani 1 1 d . . .
H2DC H 1.4802 0.5816 0.5055 0.099 Uiso 1 1 calc R . .
C2D6 C 1.4901(11) 0.5342(11) 0.5748(10) 0.073(5) Uani 1 1 d . . .
H2DD H 1.4620 0.4861 0.5425 0.088 Uiso 1 1 calc R . .
C11D C 1.5575(14) 0.7220(13) 0.5717(15) 0.123(10) Uani 1 1 d . . .
H11D H 1.5894 0.7693 0.6092 0.184 Uiso 1 1 calc R . .
H11E H 1.5048 0.7162 0.5432 0.184 Uiso 1 1 calc R . .
H11F H 1.5847 0.7186 0.5444 0.184 Uiso 1 1 calc R . .
C3D1 C 1.7300(11) 0.3389(9) 0.8731(9) 0.065(5) Uani 1 1 d . . .
C3D2 C 1.6924(11) 0.2673(9) 0.8315(9) 0.064(5) Uani 1 1 d . . .
H3DB H 1.6395 0.2457 0.7955 0.077 Uiso 1 1 calc R . .
C3D3 C 1.7316(12) 0.2268(11) 0.8421(11) 0.081(6) Uani 1 1 d . . .
H3DC H 1.7067 0.1774 0.8138 0.097 Uiso 1 1 calc R . .
C3D4 C 1.8081(13) 0.2611(13) 0.8953(12) 0.082(6) Uani 1 1 d . . .
C3D5 C 1.8459(11) 0.3316(12) 0.9367(11) 0.073(5) Uani 1 1 d . . .
H3DD H 1.8985 0.3526 0.9732 0.088 Uiso 1 1 calc R . .
C3D6 C 1.8086(10) 0.3722(10) 0.9257(9) 0.069(5) Uani 1 1 d . . .
H3DE H 1.8351 0.4221 0.9532 0.082 Uiso 1 1 calc R . .
C13D C 1.8535(14) 0.2129(14) 0.9075(14) 0.116(9) Uani 1 1 d . . .
H13D H 1.9076 0.2430 0.9458 0.174 Uiso 1 1 calc R . .
H13E H 1.8568 0.1935 0.8665 0.174 Uiso 1 1 calc R . .
H13F H 1.8236 0.1731 0.9174 0.174 Uiso 1 1 calc R . .
O100 O 1.8721(14) 0.2612(13) 1.1471(12) 0.184(9) Uiso 1 1 d D . .
C101 C 1.8916(16) 0.2643(16) 1.0942(14) 0.137(10) Uiso 1 1 d D . .
H10A H 1.8683 0.2897 1.0690 0.164 Uiso 1 1 calc R . .
H10B H 1.8717 0.2153 1.0621 0.164 Uiso 1 1 calc R . .
C102 C 1.9778(18) 0.304(2) 1.1276(14) 0.199(16) Uiso 1 1 d D . .
H10I H 1.9952 0.3459 1.1151 0.239 Uiso 1 1 calc R . .
H10J H 1.9988 0.2724 1.1124 0.239 Uiso 1 1 calc R . .
C103 C 2.0097(14) 0.3277(15) 1.2010(13) 0.120(8) Uiso 1 1 d D . .
H10G H 2.0509 0.3791 1.2242 0.144 Uiso 1 1 calc R . .
H10H H 2.0327 0.2983 1.2191 0.144 Uiso 1 1 calc R . .
C104 C 1.9377(13) 0.3166(14) 1.2083(12) 0.119(8) Uiso 1 1 d D . .
H10E H 1.9400 0.3023 1.2472 0.143 Uiso 1 1 calc R . .
H10F H 1.9331 0.3613 1.2158 0.143 Uiso 1 1 calc R . .
O300 O 1.2521(17) 0.2624(15) 0.8046(16) 0.212(11) Uiso 1 1 d D . .
C301 C 1.240(2) 0.271(2) 0.8596(19) 0.24(2) Uiso 1 1 d D . .
H30G H 1.2599 0.3224 0.8859 0.284 Uiso 1 1 calc R . .
H30H H 1.2653 0.2504 0.8897 0.284 Uiso 1 1 calc R . .
C302 C 1.153(2) 0.231(2) 0.8275(19) 0.191(15) Uiso 1 1 d D . .
H30E H 1.1321 0.2625 0.8418 0.229 Uiso 1 1 calc R . .
H30F H 1.1373 0.1904 0.8429 0.229 Uiso 1 1 calc R . .
C303 C 1.117(2) 0.201(2) 0.752(2) 0.228(19) Uiso 1 1 d D . .
H30I H 1.0909 0.1479 0.7330 0.273 Uiso 1 1 calc R . .
H30J H 1.0768 0.2166 0.7314 0.273 Uiso 1 1 calc R . .
C304 C 1.1859(18) 0.2330(18) 0.7421(15) 0.154(11) Uiso 1 1 d D . .
H30C H 1.1871 0.1958 0.7096 0.184 Uiso 1 1 calc R . .
H30D H 1.1844 0.2707 0.7240 0.184 Uiso 1 1 calc R . .
O400 O 1.557(2) 0.2443(19) 0.5842(18) 0.268(15) Uiso 1 1 d D . .
C404 C 1.5669(19) 0.3047(19) 0.6316(18) 0.179(14) Uiso 1 1 d D . .
H40H H 1.5378 0.2894 0.6571 0.214 Uiso 1 1 calc R . .
H40G H 1.5464 0.3328 0.6084 0.214 Uiso 1 1 calc R . .
C403 C 1.6532(18) 0.3481(17) 0.6778(17) 0.167(13) Uiso 1 1 d D . .
H40F H 1.6637 0.3635 0.7255 0.200 Uiso 1 1 calc R . .
H40E H 1.6758 0.3915 0.6683 0.200 Uiso 1 1 calc R . .
C402 C 1.690(2) 0.3013(18) 0.6657(18) 0.177(14) Uiso 1 1 d D . .
H40D H 1.7367 0.3271 0.6596 0.213 Uiso 1 1 calc R . .
H40C H 1.7073 0.2864 0.7042 0.213 Uiso 1 1 calc R . .
C401 C 1.627(2) 0.239(2) 0.604(2) 0.212(17) Uiso 1 1 d D . .
H40B H 1.6423 0.2374 0.5672 0.255 Uiso 1 1 calc R . .
H40A H 1.6184 0.1940 0.6120 0.255 Uiso 1 1 calc R . .
O200 O 1.9883(18) 0.4875(17) 1.1283(17) 0.145(13) Uiso 0.50 1 d PD . .
C201 C 2.035(2) 0.537(2) 1.1148(16) 0.102(14) Uiso 0.50 1 d PD . .
H20A H 2.0062 0.5603 1.0923 0.122 Uiso 0.50 1 calc PR . .
H20B H 2.0498 0.5133 1.0832 0.122 Uiso 0.50 1 calc PR . .
C202 C 2.108(2) 0.591(3) 1.177(2) 0.17(3) Uiso 0.50 1 d PD . .
H20C H 2.1122 0.6398 1.1841 0.204 Uiso 0.50 1 calc PR . .
H20D H 2.1563 0.5927 1.1746 0.204 Uiso 0.50 1 calc PR . .
C203 C 2.099(3) 0.568(3) 1.2305(16) 0.18(3) Uiso 0.50 1 d PD . .
H20D H 2.1329 0.5455 1.2463 0.217 Uiso 0.50 1 calc PR . .
H20E H 2.1118 0.6084 1.2696 0.217 Uiso 0.50 1 calc PR . .
C204 C 2.014(2) 0.515(2) 1.1963(19) 0.113(16) Uiso 0.50 1 d PD . .
H20F H 2.0063 0.4757 1.2136 0.135 Uiso 0.50 1 calc PR . .
H20G H 1.9830 0.5381 1.2056 0.135 Uiso 0.50 1 calc PR . .
O500 O 1.810(3) 0.190(2) 0.726(2) 0.169(16) Uiso 0.50 1 d PD . .
C501 C 1.774(2) 0.153(3) 0.659(2) 0.19(3) Uiso 0.50 1 d PD . .
H50A H 1.7252 0.1563 0.6364 0.227 Uiso 0.50 1 calc PR . .
H50B H 1.7594 0.1013 0.6495 0.227 Uiso 0.50 1 calc PR . .
C502 C 1.830(3) 0.183(4) 0.6333(18) 0.19(3) Uiso 0.50 1 d PD . .
H50C H 1.8205 0.1463 0.5931 0.228 Uiso 0.50 1 calc PR . .
H50D H 1.8260 0.2239 0.6216 0.228 Uiso 0.50 1 calc PR . .
C503 C 1.907(2) 0.207(3) 0.692(2) 0.132(19) Uiso 0.50 1 d PD . .
H50E H 1.9251 0.1706 0.6880 0.158 Uiso 0.50 1 calc PR . .
H50F H 1.9486 0.2531 0.6971 0.158 Uiso 0.50 1 calc PR . .
C504 C 1.890(2) 0.217(3) 0.7487(17) 0.135(19) Uiso 0.50 1 d PD . .
H50G H 1.9106 0.1936 0.7776 0.162 Uiso 0.50 1 calc PR . .
H50H H 1.9165 0.2695 0.7768 0.162 Uiso 0.50 1 calc PR . .
O600 O 1.912(3) 0.023(3) 0.835(2) 0.22(2) Uiso 0.50 1 d PD . .
C601 C 1.851(4) -0.044(3) 0.806(3) 0.17(3) Uiso 0.50 1 d PD . .
H60A H 1.8260 -0.0515 0.8356 0.207 Uiso 0.50 1 calc PR . .
H60B H 1.8709 -0.0786 0.8001 0.207 Uiso 0.50 1 calc PR . .
C602 C 1.791(3) -0.056(2) 0.740(2) 0.15(2) Uiso 0.50 1 d PD . .
H60C H 1.7414 -0.0606 0.7415 0.182 Uiso 0.50 1 calc PR . .
H60D H 1.7776 -0.1006 0.7048 0.182 Uiso 0.50 1 calc PR . .
C603 C 1.830(4) 0.008(3) 0.728(2) 0.20(3) Uiso 0.50 1 d PD . .
H60E H 1.8513 -0.0018 0.6964 0.237 Uiso 0.50 1 calc PR . .
H60F H 1.7923 0.0266 0.7088 0.237 Uiso 0.50 1 calc PR . .
C604 C 1.894(4) 0.059(2) 0.796(3) 0.20(3) Uiso 0.50 1 d PD . .
H60G H 1.9420 0.0888 0.7929 0.245 Uiso 0.50 1 calc PR . .
H60H H 1.8772 0.0916 0.8159 0.245 Uiso 0.50 1 calc PR . .

loop_
_atom_site_aniso_label
_atom_site_aniso_U_11
_atom_site_aniso_U_22
_atom_site_aniso_U_33
_atom_site_aniso_U_23
_atom_site_aniso_U_13
_atom_site_aniso_U_12
C1A 0.054(9) 0.034(7) 0.035(7) 0.015(6) 0.019(7) 0.027(7)
O1A 0.057(6) 0.031(5) 0.046(6) 0.015(4) 0.018(5) 0.029(5)
P1 0.046(2) 0.0313(19) 0.042(2) 0.0115(16) 0.0083(17) 0.0228(17)
Au1 0.0492(4) 0.0415(3) 0.0552(4) 0.0127(3) 0.0148(3) 0.0264(3)
Cl1 0.053(3) 0.092(3) 0.083(3) 0.021(3) 0.021(2) 0.040(3)
C2A 0.042(8) 0.028(7) 0.039(8) 0.011(6) 0.012(6) 0.021(6)
C3A 0.048(8) 0.047(8) 0.025(7) 0.015(6) 0.004(6) 0.024(7)
C4A 0.043(8) 0.040(8) 0.036(7) 0.011(6) 0.014(6) 0.023(7)
C5A 0.037(7) 0.033(7) 0.040(8) 0.020(6) 0.009(6) 0.016(6)
O2A 0.043(5) 0.040(5) 0.035(5) 0.016(4) 0.004(4) 0.021(5)
P2 0.052(2) 0.0356(19) 0.036(2) 0.0147(16) 0.0110(17) 0.0258(18)
Au2 0.0527(4) 0.0415(3) 0.0389(3) 0.0147(3) 0.0116(3) 0.0236(3)
Cl2 0.065(3) 0.066(3) 0.061(3) 0.024(2) 0.025(2) 0.033(2)
C6A 0.048(8) 0.040(8) 0.035(8) 0.013(6) 0.011(7) 0.024(7)
C7A 0.048(8) 0.031(7) 0.039(8) 0.015(6) 0.009(7) 0.018(7)
C8A 0.049(9) 0.040(8) 0.053(9) 0.018(7) 0.012(7) 0.027(7)
C9A 0.057(10) 0.056(10) 0.079(12) 0.044(9) 0.036(9) 0.038(8)
C1A1 0.066(11) 0.054(10) 0.053(10) 0.028(8) 0.014(9) 0.041(9)
C1A2 0.079(13) 0.097(15) 0.091(15) 0.058(13) 0.049(12) 0.055(12)
C1A3 0.16(3) 0.13(2) 0.094(18) 0.058(17) 0.06(2) 0.10(2)
C1A4 0.14(2) 0.16(2) 0.16(2) 0.11(2) 0.13(2) 0.12(2)
C1A5 0.074(14) 0.113(18) 0.111(19) 0.063(16) 0.047(14) 0.049(13)
C1A6 0.070(12) 0.071(12) 0.062(11) 0.028(10) 0.019(10) 0.043(10)
C1B 0.087(12) 0.057(10) 0.039(8) 0.019(8) 0.025(9) 0.055(10)
O1B 0.181(16) 0.088(10) 0.093(11) 0.053(9) 0.101(12) 0.103(12)
C10B 0.053(13) 0.13(2) 0.080(17) 0.048(16) -0.006(12) 0.000(15)
O2B 0.116(15) 0.122(15) 0.18(2) -0.007(14) 0.026(14) 0.072(13)
C2B 0.050(8) 0.033(7) 0.028(7) 0.007(6) 0.003(6) 0.027(7)
C3B 0.039(8) 0.025(7) 0.038(8) 0.000(6) 0.008(6) 0.014(6)
C4B 0.052(8) 0.026(7) 0.023(7) 0.005(6) -0.001(6) 0.021(7)
C5B 0.068(10) 0.031(7) 0.034(8) 0.018(6) 0.019(8) 0.022(7)
O3B 0.068(7) 0.046(6) 0.043(6) 0.028(5) 0.013(5) 0.030(5)
C12B 0.067(11) 0.060(11) 0.041(9) 0.023(8) 0.023(8) 0.036(10)
O4B 0.091(9) 0.047(7) 0.056(7) 0.016(6) 0.012(7) 0.010(7)
C6B 0.057(10) 0.065(10) 0.052(9) 0.031(8) 0.032(8) 0.037(9)
C7B 0.044(8) 0.024(7) 0.034(7) 0.006(6) 0.001(6) 0.018(6)
C8B 0.056(10) 0.046(9) 0.057(10) 0.023(8) 0.015(8) 0.030(8)
C9B 0.039(9) 0.038(9) 0.072(11) 0.008(8) -0.002(8) 0.010(7)
C1B1 0.062(11) 0.032(8) 0.044(9) -0.006(7) -0.005(8) 0.018(8)
C1B2 0.063(12) 0.065(12) 0.091(14) 0.029(11) 0.021(11) 0.039(10)
C1B3 0.100(16) 0.077(14) 0.106(17) 0.049(13) 0.043(14) 0.051(13)
C1B4 0.070(14) 0.064(13) 0.095(16) -0.003(12) 0.032(12) 0.008(11)
C1B5 0.058(12) 0.105(16) 0.081(14) 0.029(13) 0.024(11) 0.037(12)
C1B6 0.056(11) 0.075(12) 0.075(13) 0.034(11) 0.016(10) 0.029(10)
C2B1 0.087(15) 0.14(2) 0.117(19) 0.074(18) 0.076(15) 0.090(17)
C2B2 0.20(3) 0.061(13) 0.098(17) 0.033(13) 0.10(2) 0.072(17)
C2B3 0.098(16) 0.096(17) 0.082(15) 0.033(13) 0.042(13) 0.052(15)
C2B4 0.13(2) 0.15(2) 0.14(2) 0.11(2) 0.102(19) 0.12(2)
C2B5 0.14(3) 0.070(16) 0.15(3) 0.040(17) 0.04(2) 0.052(19)
C2B6 0.096(18) 0.088(18) 0.14(2) 0.045(18) 0.065(17) 0.034(16)
C11B 0.39(5) 0.45(6) 0.26(4) 0.28(5) 0.28(4) 0.40(6)
C3B1 0.073(11) 0.075(12) 0.066(11) 0.037(10) 0.036(10) 0.053(10)
C3B2 0.094(14) 0.065(12) 0.068(12) 0.041(10) 0.039(11) 0.051(11)
C3B3 0.101(15) 0.076(12) 0.069(12) 0.042(11) 0.045(11) 0.054(12)
C3B4 0.088(14) 0.101(16) 0.081(14) 0.061(13) 0.039(12) 0.065(13)
C3B5 0.100(15) 0.080(14) 0.041(10) 0.029(10) 0.011(10) 0.046(12)
C3B6 0.065(11) 0.093(14) 0.044(10) 0.037(10) 0.015(9) 0.025(10)
C13B 0.14(2) 0.16(2) 0.114(18) 0.113(19) 0.067(16) 0.103(19)
C1C 0.039(8) 0.025(7) 0.041(8) 0.009(6) 0.004(6) 0.016(6)
O1C 0.047(5) 0.025(4) 0.033(5) 0.008(4) 0.011(4) 0.016(4)
P3 0.049(2) 0.0334(19) 0.038(2) 0.0142(16) 0.0119(17) 0.0241(17)
Au3 0.0622(4) 0.0414(3) 0.0432(3) 0.0185(3) 0.0198(3) 0.0255(3)
Cl3 0.100(4) 0.096(4) 0.051(3) 0.034(3) 0.035(3) 0.038(3)
C2C 0.050(8) 0.034(7) 0.028(7) 0.011(6) 0.014(6) 0.024(7)
C3C 0.049(8) 0.048(8) 0.032(7) 0.018(7) 0.011(6) 0.036(7)
C4C 0.043(8) 0.038(8) 0.047(9) 0.012(7) 0.015(7) 0.020(7)
C5C 0.042(8) 0.040(8) 0.031(7) 0.011(6) 0.008(6) 0.031(7)
O2C 0.049(6) 0.035(5) 0.039(5) 0.013(4) 0.012(5) 0.024(5)
P4 0.045(2) 0.037(2) 0.039(2) 0.0125(17) 0.0057(17) 0.0223(18)
Au4 0.0501(4) 0.0461(3) 0.0439(3) 0.0143(3) 0.0111(3) 0.0264(3)
Cl4 0.074(3) 0.074(3) 0.057(2) 0.024(2) 0.030(2) 0.039(2)
C6C 0.046(8) 0.023(7) 0.039(8) 0.012(6) 0.007(6) 0.020(6)
C7C 0.055(9) 0.033(7) 0.033(7) 0.013(6) 0.013(7) 0.026(7)
C8C 0.057(9) 0.028(7) 0.052(9) 0.009(7) -0.004(8) 0.027(7)
C9C 0.076(11) 0.065(11) 0.075(11) 0.039(9) 0.040(10) 0.056(10)
C1C1 0.054(10) 0.055(10) 0.062(11) 0.014(8) 0.015(9) 0.036(9)
C1C2 0.095(16) 0.088(15) 0.104(17) 0.034(13) 0.054(15) 0.056(14)
C1C3 0.070(15) 0.13(2) 0.15(3) 0.06(2) 0.023(17) 0.044(15)
C1C4 0.14(3) 0.15(2) 0.15(3) 0.09(2) 0.11(2) 0.09(2)
C1C5 0.17(3) 0.17(3) 0.104(19) 0.10(2) 0.07(2) 0.13(3)
C1C6 0.090(13) 0.096(14) 0.046(10) 0.035(10) 0.033(10) 0.062(12)
C1D 0.045(8) 0.034(7) 0.045(8) 0.021(7) 0.015(7) 0.022(7)
O1D 0.075(7) 0.043(6) 0.058(7) 0.031(5) 0.029(6) 0.033(6)
C10D 0.071(11) 0.068(12) 0.059(11) 0.041(10) 0.037(9) 0.047(10)
O2D 0.113(11) 0.064(8) 0.054(7) 0.025(7) 0.031(7) 0.041(8)
C2D 0.041(8) 0.021(6) 0.037(7) 0.004(6) -0.002(6) 0.016(6)
C3D 0.041(8) 0.017(6) 0.042(8) -0.001(6) 0.012(6) 0.005(6)
C4D 0.047(8) 0.026(7) 0.034(7) 0.009(6) 0.003(7) 0.021(7)
C5D 0.046(9) 0.043(8) 0.053(9) 0.023(7) 0.014(7) 0.029(7)
O3D 0.063(7) 0.048(6) 0.048(6) 0.018(5) 0.020(5) 0.039(5)
C12D 0.038(9) 0.088(14) 0.087(14) 0.053(12) 0.024(9) 0.036(10)
O4D 0.085(10) 0.056(8) 0.096(10) -0.007(7) -0.004(8) 0.044(8)
C6D 0.062(10) 0.056(10) 0.065(10) 0.030(9) 0.034(9) 0.038(9)
C7D 0.046(8) 0.029(7) 0.030(7) 0.008(6) -0.007(6) 0.017(6)
C8D 0.059(9) 0.037(8) 0.047(8) 0.018(7) 0.021(8) 0.029(7)
C9D 0.088(13) 0.044(9) 0.042(9) 0.008(7) 0.018(9) 0.029(9)
C1D1 0.062(10) 0.029(7) 0.036(8) 0.003(6) 0.013(7) 0.015(7)
C1D2 0.081(12) 0.049(10) 0.074(12) 0.026(9) 0.031(10) 0.037(10)
C1D3 0.100(15) 0.081(14) 0.088(14) 0.038(12) 0.050(13) 0.063(13)
C1D4 0.105(16) 0.067(12) 0.050(11) 0.002(10) 0.038(11) 0.013(12)
C1D5 0.112(16) 0.084(14) 0.078(14) 0.045(12) 0.034(13) 0.068(14)
C1D6 0.096(14) 0.080(13) 0.064(12) 0.029(10) 0.039(11) 0.061(12)
C2D1 0.047(9) 0.081(13) 0.073(12) 0.048(11) 0.032(9) 0.040(10)
C2D2 0.086(13) 0.077(13) 0.057(11) 0.039(10) 0.038(10) 0.052(11)
C2D3 0.120(17) 0.058(11) 0.102(16) 0.053(12) 0.056(14) 0.054(12)
C2D4 0.094(15) 0.101(17) 0.16(2) 0.103(18) 0.095(17) 0.077(15)
C2D5 0.094(15) 0.105(17) 0.080(14) 0.057(14) 0.047(12) 0.061(14)
C2D6 0.096(14) 0.085(13) 0.080(13) 0.061(11) 0.047(11) 0.062(12)
C11D 0.124(19) 0.15(2) 0.22(3) 0.16(2) 0.12(2) 0.101(18)
C3D1 0.083(13) 0.067(12) 0.061(11) 0.031(9) 0.028(10) 0.053(11)
C3D2 0.072(11) 0.069(12) 0.074(12) 0.038(10) 0.034(10) 0.050(10)
C3D3 0.090(15) 0.084(14) 0.121(17) 0.053(13) 0.065(14) 0.070(13)
C3D4 0.081(14) 0.115(18) 0.105(16) 0.069(15) 0.054(13) 0.075(14)
C3D5 0.061(11) 0.090(15) 0.093(15) 0.052(13) 0.038(11) 0.048(12)
C3D6 0.048(10) 0.084(13) 0.069(12) 0.029(10) 0.015(9) 0.040(10)
C13D 0.104(17) 0.14(2) 0.16(2) 0.09(2) 0.069(17) 0.094(17)

loop_
_atom_type_symbol
_atom_type_description
_atom_type_scat_dispersion_real
_atom_type_scat_dispersion_imag
_atom_type_scat_source
C C 0.0033 0.0016 'International Tables Vol C Tables 4.2.6.8 and 6.1.1.4'
H H 0.0000 0.0000 'International Tables Vol C Tables 4.2.6.8 and 6.1.1.4'
O O 0.0106 0.0060 'International Tables Vol C Tables 4.2.6.8 and 6.1.1.4'
P P 0.1023 0.0942 'International Tables Vol C Tables 4.2.6.8 and 6.1.1.4'
Cl Cl 0.1484 0.1585 'International Tables Vol C Tables 4.2.6.8 and 6.1.1.4'
Au Au -2.0133 8.8022 'International Tables Vol C Tables 4.2.6.8 and 6.1.1.4'

loop_
_geom_angle_atom_site_label_1
_geom_angle_atom_site_label_2
_geom_angle_atom_site_label_3
_geom_angle
_geom_angle_site_symmetry_1
_geom_angle_site_symmetry_3
_geom_angle_publ_flag
C2A C1A C6A 120.8(12) . . ?
C2A C1A O1A 117.0(11) . . ?
C6A C1A O1A 122.1(11) . . ?
C1A O1A P1 126.9(8) . . ?
O1A P1 C3A1 105.9(5) . . ?
O1A P1 C2A1 100.1(5) . . ?
C3A1 P1 C2A1 104.2(5) . . ?
O1A P1 Au1 118.4(4) . . ?
C3A1 P1 Au1 112.7(3) . . ?
C2A1 P1 Au1 113.8(4) . . ?
P1 Au1 Cl1 175.88(16) . . ?
C1A C2A C3A 116.7(12) . . ?
C1A C2A C7A 123.4(11) . . ?
C3A C2A C7A 119.8(11) . . ?
C2A C3A C4A 123.7(12) . . ?
C5A C4A C3A 115.2(12) . . ?
C5A C4A C7D 122.3(12) . . ?
C3A C4A C7D 122.3(12) . . ?
C6A C5A C4A 122.6(12) . . ?
C6A C5A O2A 120.4(11) . . ?
C4A C5A O2A 117.1(11) . . ?
C5A O2A P2 120.6(8) . . ?
O2A P2 C4A1 98.7(5) . . ?
O2A P2 C5A1 107.2(5) . . ?
C4A1 P2 C5A1 107.4(5) . . ?
O2A P2 Au2 115.0(4) . . ?
C4A1 P2 Au2 115.2(4) . . ?
C5A1 P2 Au2 112.2(3) . . ?
P2 Au2 Cl2 177.97(14) . . ?
C5A C6A C1A 120.9(12) . . ?
C2A C7A C2B 112.0(11) . . ?
C2A C7A C8A 108.7(11) . . ?
C2B C7A C8A 112.6(11) . . ?
C9A C8A C7A 115.9(11) . . ?
C1A1 C9A C8A 113.9(12) . . ?
C1A2 C1A1 C1A6 120.0 . . ?
C1A2 C1A1 C9A 119.2(11) . . ?
C1A6 C1A1 C9A 120.8(11) . . ?
C1A1 C1A2 C1A3 120.0 . . ?
C1A4 C1A3 C1A2 120.0 . . ?
C1A3 C1A4 C1A5 120.0 . . ?
C1A6 C1A5 C1A4 120.0 . . ?
C1A5 C1A6 C1A1 120.0 . . ?
C2A2 C2A1 C2A6 120.0 . . ?
C2A2 C2A1 P1 119.2(6) . . ?
C2A6 C2A1 P1 120.7(6) . . ?
C2A1 C2A2 C2A3 120.0 . . ?
C2A2 C2A3 C2A4 120.0 . . ?
C2A5 C2A4 C2A3 120.0 . . ?
C2A4 C2A5 C2A6 120.0 . . ?
C2A5 C2A6 C2A1 120.0 . . ?
C3A2 C3A1 C3A6 120.0 . . ?
C3A2 C3A1 P1 122.4(5) . . ?
C3A6 C3A1 P1 117.6(5) . . ?
C3A3 C3A2 C3A1 120.0 . . ?
C3A2 C3A3 C3A4 120.0 . . ?
C3A3 C3A4 C3A5 120.0 . . ?
C3A6 C3A5 C3A4 120.0 . . ?
C3A5 C3A6 C3A1 120.0 . . ?
C4A2 C4A1 C4A6 120.0 . . ?
C4A2 C4A1 P2 121.5(6) . . ?
C4A6 C4A1 P2 118.2(6) . . ?
C4A1 C4A2 C4A3 120.0 . . ?
C4A2 C4A3 C4A4 120.0 . . ?
C4A3 C4A4 C4A5 120.0 . . ?
C4A6 C4A5 C4A4 120.0 . . ?
C4A5 C4A6 C4A1 120.0 . . ?
C5A2 C5A1 C5A6 120.0 . . ?
C5A2 C5A1 P2 120.1(5) . . ?
C5A6 C5A1 P2 119.8(5) . . ?
C5A3 C5A2 C5A1 120.0 . . ?
C5A2 C5A3 C5A4 120.0 . . ?
C5A3 C5A4 C5A5 120.0 . . ?
C5A6 C5A5 C5A4 120.0 . . ?
C5A5 C5A6 C5A1 120.0 . . ?
C6B C1B C2B 122.4(13) . . ?
C6B C1B O1B 119.0(15) . . ?
C2B C1B O1B 118.4(12) . . ?
C10B O1B C1B 115(2) . . ?
O1B C10B O2B 131(3) . . ?
O1B C10B C2B1 117(2) . . ?
O2B C10B C2B1 112(3) . . ?
C1B C2B C3B 116.8(12) . . ?
C1B C2B C7A 120.4(12) . . ?
C3B C2B C7A 122.8(13) . . ?
C4B C3B C2B 121.6(14) . . ?
C3B C4B C5B 118.9(12) . . ?
C3B C4B C7B 120.3(13) . . ?
C5B C4B C7B 120.8(11) . . ?
C6B C5B O3B 121.4(14) . . ?
C6B C5B C4B 119.4(12) . . ?
O3B C5B C4B 119.2(12) . . ?
C5B O3B C12B 117.2(11) . . ?
O4B C12B O3B 123.6(14) . . ?
O4B C12B C3B1 128.2(15) . . ?
O3B C12B C3B1 108.2(14) . . ?
C1B C6B C5B 121.0(15) . . ?
C4C C7B C8B 110.7(12) . . ?
C4C C7B C4B 112.3(11) . . ?
C8B C7B C4B 116.4(11) . . ?
C7B C8B C9B 112.0(13) . . ?
C1B1 C9B C8B 113.0(14) . . ?
C1B2 C1B1 C1B6 120.0 . . ?
C1B2 C1B1 C9B 118.5(10) . . ?
C1B6 C1B1 C9B 121.5(10) . . ?
C1B1 C1B2 C1B3 120.0 . . ?
C1B4 C1B3 C1B2 120.0 . . ?
C1B5 C1B4 C1B3 120.0 . . ?
C1B6 C1B5 C1B4 120.0 . . ?
C1B5 C1B6 C1B1 120.0 . . ?
C2B6 C2B1 C2B2 119(2) . . ?
C2B6 C2B1 C10B 125(3) . . ?
C2B2 C2B1 C10B 116(2) . . ?
C2B3 C2B2 C2B1 118.0(18) . . ?
C2B4 C2B3 C2B2 115(2) . . ?
C2B5 C2B4 C2B3 121(2) . . ?
C2B5 C2B4 C11B 116(3) . . ?
C2B3 C2B4 C11B 123(3) . . ?
C2B6 C2B5 C2B4 124(3) . . ?
C2B5 C2B6 C2B1 123(3) . . ?
C3B2 C3B1 C3B6 120.6(16) . . ?
C3B2 C3B1 C12B 124.0(15) . . ?
C3B6 C3B1 C12B 115.3(16) . . ?
C3B3 C3B2 C3B1 120.5(17) . . ?
C3B2 C3B3 C3B4 118.3(18) . . ?
C3B5 C3B4 C3B3 122.7(17) . . ?
C3B5 C3B4 C13B 120.3(18) . . ?
C3B3 C3B4 C13B 117(2) . . ?
C3B4 C3B5 C3B6 119.7(16) . . ?
C3B5 C3B6 C3B1 118.1(18) . . ?
C6C C1C C2C 120.8(12) . . ?
C6C C1C O1C 122.3(11) . . ?
C2C C1C O1C 116.9(11) . . ?
C1C O1C P3 124.5(8) . . ?
O1C P3 C2C1 101.3(5) . . ?
O1C P3 C3C1 105.0(5) . . ?
C2C1 P3 C3C1 103.5(5) . . ?
O1C P3 Au3 119.9(4) . . ?
C2C1 P3 Au3 113.3(3) . . ?
C3C1 P3 Au3 112.0(3) . . ?
P3 Au3 Cl3 174.67(17) . . ?
C1C C2C C3C 117.6(11) . . ?
C1C C2C C7C 123.0(11) . . ?
C3C C2C C7C 119.2(11) . . ?
C2C C3C C4C 124.2(12) . . ?
C3C C4C C5C 115.0(12) . . ?
C3C C4C C7B 123.6(12) . . ?
C5C C4C C7B 121.2(12) . . ?
C6C C5C O2C 120.3(11) . . ?
C6C C5C C4C 122.1(12) . . ?
O2C C5C C4C 117.5(11) . . ?
C5C O2C P4 121.7(8) . . ?
O2C P4 C4C1 99.2(5) . . ?
O2C P4 C5C1 106.6(5) . . ?
C4C1 P4 C5C1 106.4(5) . . ?
O2C P4 Au4 115.3(4) . . ?
C4C1 P4 Au4 115.1(4) . . ?
C5C1 P4 Au4 112.8(3) . . ?
P4 Au4 Cl4 177.41(14) . . ?
C1C C6C C5C 120.3(11) . . ?
C2C C7C C2D 111.5(11) . . ?
C2C C7C C8C 109.4(11) . . ?
C2D C7C C8C 112.2(10) . . ?
C9C C8C C7C 113.1(12) . . ?
C1C1 C9C C8C 112.5(12) . . ?
C1C2 C1C1 C1C6 120.0 . . ?
C1C2 C1C1 C9C 118.4(12) . . ?
C1C6 C1C1 C9C 121.6(12) . . ?
C1C1 C1C2 C1C3 120.0 . . ?
C1C4 C1C3 C1C2 120.0 . . ?
C1C3 C1C4 C1C5 120.0 . . ?
C1C4 C1C5 C1C6 120.0 . . ?
C1C5 C1C6 C1C1 120.0 . . ?
C2C2 C2C1 C2C6 120.0 . . ?
C2C2 C2C1 P3 121.3(5) . . ?
C2C6 C2C1 P3 118.7(5) . . ?
C2C1 C2C2 C2C3 120.0 . . ?
C2C2 C2C3 C2C4 120.0 . . ?
C2C5 C2C4 C2C3 120.0 . . ?
C2C6 C2C5 C2C4 120.0 . . ?
C2C5 C2C6 C2C1 120.0 . . ?
C3C2 C3C1 C3C6 120.0 . . ?
C3C2 C3C1 P3 117.0(5) . . ?
C3C6 C3C1 P3 122.9(5) . . ?
C3C1 C3C2 C3C3 120.0 . . ?
C3C4 C3C3 C3C2 120.0 . . ?
C3C3 C3C4 C3C5 120.0 . . ?
C3C6 C3C5 C3C4 120.0 . . ?
C3C5 C3C6 C3C1 120.0 . . ?
C4C2 C4C1 C4C6 120.0 . . ?
C4C2 C4C1 P4 122.6(5) . . ?
C4C6 C4C1 P4 117.3(5) . . ?
C4C3 C4C2 C4C1 120.0 . . ?
C4C4 C4C3 C4C2 120.0 . . ?
C4C3 C4C4 C4C5 120.0 . . ?
C4C6 C4C5 C4C4 120.0 . . ?
C4C5 C4C6 C4C1 120.0 . . ?
C5C2 C5C1 C5C6 120.0 . . ?
C5C2 C5C1 P4 120.9(6) . . ?
C5C6 C5C1 P4 119.0(5) . . ?
C5C3 C5C2 C5C1 120.0 . . ?
C5C2 C5C3 C5C4 120.0 . . ?
C5C5 C5C4 C5C3 120.0 . . ?
C5C4 C5C5 C5C6 120.0 . . ?
C5C5 C5C6 C5C1 120.0 . . ?
C2D C1D C6D 121.6(12) . . ?
C2D C1D O1D 117.6(11) . . ?
C6D C1D O1D 120.6(13) . . ?
C10D O1D C1D 117.6(12) . . ?
O2D C10D O1D 124.4(14) . . ?
O2D C10D C2D1 126.0(16) . . ?
O1D C10D C2D1 109.3(15) . . ?
C1D C2D C3D 118.0(12) . . ?
C1D C2D C7C 121.1(11) . . ?
C3D C2D C7C 120.8(13) . . ?
C4D C3D C2D 122.2(13) . . ?
C5D C4D C3D 115.1(12) . . ?
C5D C4D C7D 121.3(12) . . ?
C3D C4D C7D 123.6(14) . . ?
C6D C5D C4D 124.0(13) . . ?
C6D C5D O3D 120.1(14) . . ?
C4D C5D O3D 115.8(11) . . ?
C12D O3D C5D 116.6(12) . . ?
O4D C12D O3D 124.5(15) . . ?
O4D C12D C3D1 125.8(16) . . ?
O3D C12D C3D1 109.7(17) . . ?
C5D C6D C1D 118.9(15) . . ?
C4A C7D C8D 110.2(11) . . ?
C4A C7D C4D 113.0(11) . . ?
C8D C7D C4D 114.9(11) . . ?
C7D C8D C9D 112.5(12) . . ?
C1D1 C9D C8D 114.5(13) . . ?
C1D2 C1D1 C1D6 120.0 . . ?
C1D2 C1D1 C9D 120.6(10) . . ?
C1D6 C1D1 C9D 119.4(10) . . ?
C1D1 C1D2 C1D3 120.0 . . ?
C1D4 C1D3 C1D2 120.0 . . ?
C1D3 C1D4 C1D5 120.0 . . ?
C1D6 C1D5 C1D4 120.0 . . ?
C1D5 C1D6 C1D1 120.0 . . ?
C2D6 C2D1 C2D2 119.9(16) . . ?
C2D6 C2D1 C10D 117.2(17) . . ?
C2D2 C2D1 C10D 122.7(15) . . ?
C2D1 C2D2 C2D3 121.9(17) . . ?
C2D2 C2D3 C2D4 116.8(19) . . ?
C2D3 C2D4 C2D5 122.2(17) . . ?
C2D3 C2D4 C11D 123(2) . . ?
C2D5 C2D4 C11D 115(2) . . ?
C2D6 C2D5 C2D4 117.8(19) . . ?
C2D1 C2D6 C2D5 121(2) . . ?
C3D2 C3D1 C3D6 120.9(15) . . ?
C3D2 C3D1 C12D 121.6(16) . . ?
C3D6 C3D1 C12D 117.3(16) . . ?
C3D1 C3D2 C3D3 120.2(18) . . ?
C3D4 C3D3 C3D2 117.2(19) . . ?
C3D5 C3D4 C3D3 123.3(17) . . ?
C3D5 C3D4 C13D 119.9(19) . . ?
C3D3 C3D4 C13D 117(2) . . ?
C3D4 C3D5 C3D6 119.9(18) . . ?
C3D5 C3D6 C3D1 118.5(18) . . ?
C101 O100 C104 108(2) . . ?
O100 C101 C102 105(3) . . ?
C101 C102 C103 110(3) . . ?
C102 C103 C104 102(2) . . ?
O100 C104 C103 106(2) . . ?
C301 O300 C304 117(3) . . ?
O300 C301 C302 101(3) . . ?
C301 C302 C303 112(3) . . ?
C304 C303 C302 102(3) . . ?
O300 C304 C303 107(3) . . ?
C401 O400 C404 112(3) . . ?
O400 C404 C403 106(3) . . ?
C404 C403 C402 107(3) . . ?
C401 C402 C403 105(3) . . ?
O400 C401 C402 109(3) . . ?
C201 O200 C204 107.0(14) . . ?
O200 C201 C202 111.4(12) . . ?
C201 C202 C203 103.5(11) . . ?
C204 C203 C202 102.5(13) . . ?
O200 C204 C203 109.0(15) . . ?
C501 O500 C504 107.1(14) . . ?
O500 C501 C502 108.8(17) . . ?
C503 C502 C501 101.0(15) . . ?
C504 C503 C502 103.0(13) . . ?
O500 C504 C503 110.7(12) . . ?
C601 O600 C604 107.8(14) . . ?
O600 C601 C602 112.1(12) . . ?
C601 C602 C603 103.0(13) . . ?
C604 C603 C602 102.4(14) . . ?
O600 C604 C603 109.7(16) . . ?

loop_
_geom_bond_atom_site_label_1
_geom_bond_atom_site_label_2
_geom_bond_distance
_geom_bond_site_symmetry_2
_geom_bond_publ_flag
C1A C2A 1.379(17) . ?
C1A C6A 1.381(18) . ?
C1A O1A 1.400(15) . ?
O1A P1 1.615(9) . ?
P1 C3A1 1.803(8) . ?
P1 C2A1 1.809(8) . ?
P1 Au1 2.217(4) . ?
Au1 Cl1 2.274(4) . ?
C2A C3A 1.404(18) . ?
C2A C7A 1.517(18) . ?
C3A C4A 1.418(18) . ?
C4A C5A 1.378(18) . ?
C4A C7D 1.504(18) . ?
C5A C6A 1.361(18) . ?
C5A O2A 1.402(15) . ?
O2A P2 1.635(9) . ?
P2 C4A1 1.796(8) . ?
P2 C5A1 1.800(8) . ?
P2 Au2 2.217(4) . ?
Au2 Cl2 2.280(4) . ?
C7A C2B 1.551(18) . ?
C7A C8A 1.58(2) . ?
C8A C9A 1.496(19) . ?
C9A C1A1 1.449(17) . ?
C1A1 C1A2 1.3900 . ?
C1A1 C1A6 1.3900 . ?
C1A2 C1A3 1.3900 . ?
C1A3 C1A4 1.3900 . ?
C1A4 C1A5 1.3900 . ?
C1A5 C1A6 1.3900 . ?
C2A1 C2A2 1.3900 . ?
C2A1 C2A6 1.3900 . ?
C2A2 C2A3 1.3900 . ?
C2A3 C2A4 1.3900 . ?
C2A4 C2A5 1.3900 . ?
C2A5 C2A6 1.3900 . ?
C3A1 C3A2 1.3900 . ?
C3A1 C3A6 1.3900 . ?
C3A2 C3A3 1.3900 . ?
C3A3 C3A4 1.3900 . ?
C3A4 C3A5 1.3900 . ?
C3A5 C3A6 1.3900 . ?
C4A1 C4A2 1.3900 . ?
C4A1 C4A6 1.3900 . ?
C4A2 C4A3 1.3900 . ?
C4A3 C4A4 1.3900 . ?
C4A4 C4A5 1.3900 . ?
C4A5 C4A6 1.3900 . ?
C5A1 C5A2 1.3900 . ?
C5A1 C5A6 1.3900 . ?
C5A2 C5A3 1.3900 . ?
C5A3 C5A4 1.3900 . ?
C5A4 C5A5 1.3900 . ?
C5A5 C5A6 1.3900 . ?
C1B C6B 1.34(2) . ?
C1B C2B 1.36(2) . ?
C1B O1B 1.47(2) . ?
O1B C10B 1.11(3) . ?
C10B O2B 1.25(3) . ?
C10B C2B1 1.64(4) . ?
C2B C3B 1.412(18) . ?
C3B C4B 1.363(18) . ?
C4B C5B 1.39(2) . ?
C4B C7B 1.546(18) . ?
C5B C6B 1.37(2) . ?
C5B O3B 1.379(15) . ?
O3B C12B 1.383(17) . ?
C12B O4B 1.165(18) . ?
C12B C3B1 1.51(2) . ?
C7B C4C 1.493(18) . ?
C7B C8B 1.51(2) . ?
C8B C9B 1.53(2) . ?
C9B C1B1 1.509(19) . ?
C1B1 C1B2 1.3900 . ?
C1B1 C1B6 1.3900 . ?
C1B2 C1B3 1.3900 . ?
C1B3 C1B4 1.3900 . ?
C1B4 C1B5 1.3900 . ?
C1B5 C1B6 1.3900 . ?
C2B1 C2B6 1.29(3) . ?
C2B1 C2B2 1.43(3) . ?
C2B2 C2B3 1.42(3) . ?
C2B3 C2B4 1.41(3) . ?
C2B4 C2B5 1.29(3) . ?
C2B4 C11B 1.54(3) . ?
C2B5 C2B6 1.28(3) . ?
C3B1 C3B2 1.38(2) . ?
C3B1 C3B6 1.43(2) . ?
C3B2 C3B3 1.38(2) . ?
C3B3 C3B4 1.40(3) . ?
C3B4 C3B5 1.37(3) . ?
C3B4 C13B 1.59(2) . ?
C3B5 C3B6 1.39(2) . ?
C1C C6C 1.372(17) . ?
C1C C2C 1.391(17) . ?
C1C O1C 1.400(14) . ?
O1C P3 1.626(9) . ?
P3 C2C1 1.797(8) . ?
P3 C3C1 1.803(8) . ?
P3 Au3 2.213(4) . ?
Au3 Cl3 2.270(4) . ?
C2C C3C 1.394(18) . ?
C2C C7C 1.526(17) . ?
C3C C4C 1.402(18) . ?
C4C C5C 1.411(18) . ?
C5C C6C 1.384(17) . ?
C5C O2C 1.386(14) . ?
O2C P4 1.626(10) . ?
P4 C4C1 1.797(8) . ?
P4 C5C1 1.806(8) . ?
P4 Au4 2.223(4) . ?
Au4 Cl4 2.268(4) . ?
C7C C2D 1.548(18) . ?
C7C C8C 1.58(2) . ?
C8C C9C 1.523(19) . ?
C9C C1C1 1.446(19) . ?
C1C1 C1C2 1.3900 . ?
C1C1 C1C6 1.3900 . ?
C1C2 C1C3 1.3900 . ?
C1C3 C1C4 1.3900 . ?
C1C4 C1C5 1.3900 . ?
C1C5 C1C6 1.3900 . ?
C2C1 C2C2 1.3900 . ?
C2C1 C2C6 1.3900 . ?
C2C2 C2C3 1.3900 . ?
C2C3 C2C4 1.3900 . ?
C2C4 C2C5 1.3900 . ?
C2C5 C2C6 1.3900 . ?
C3C1 C3C2 1.3900 . ?
C3C1 C3C6 1.3900 . ?
C3C2 C3C3 1.3900 . ?
C3C3 C3C4 1.3900 . ?
C3C4 C3C5 1.3900 . ?
C3C5 C3C6 1.3900 . ?
C4C1 C4C2 1.3900 . ?
C4C1 C4C6 1.3900 . ?
C4C2 C4C3 1.3900 . ?
C4C3 C4C4 1.3900 . ?
C4C4 C4C5 1.3900 . ?
C4C5 C4C6 1.3900 . ?
C5C1 C5C2 1.3900 . ?
C5C1 C5C6 1.3900 . ?
C5C2 C5C3 1.3900 . ?
C5C3 C5C4 1.3900 . ?
C5C4 C5C5 1.3900 . ?
C5C5 C5C6 1.3900 . ?
C1D C2D 1.353(19) . ?
C1D C6D 1.363(19) . ?
C1D O1D 1.405(15) . ?
O1D C10D 1.363(19) . ?
C10D O2D 1.168(19) . ?
C10D C2D1 1.51(2) . ?
C2D C3D 1.402(18) . ?
C3D C4D 1.391(18) . ?
C4D C5D 1.38(2) . ?
C4D C7D 1.543(18) . ?
C5D C6D 1.35(2) . ?
C5D O3D 1.443(16) . ?
O3D C12D 1.370(19) . ?
C12D O4D 1.19(2) . ?
C12D C3D1 1.52(2) . ?
C7D C8D 1.54(2) . ?
C8D C9D 1.547(19) . ?
C9D C1D1 1.458(19) . ?
C1D1 C1D2 1.3900 . ?
C1D1 C1D6 1.3900 . ?
C1D2 C1D3 1.3900 . ?
C1D3 C1D4 1.3900 . ?
C1D4 C1D5 1.3900 . ?
C1D5 C1D6 1.3900 . ?
C2D1 C2D6 1.34(2) . ?
C2D1 C2D2 1.38(2) . ?
C2D2 C2D3 1.38(2) . ?
C2D3 C2D4 1.38(3) . ?
C2D4 C2D5 1.39(3) . ?
C2D4 C11D 1.60(2) . ?
C2D5 C2D6 1.38(2) . ?
C3D1 C3D2 1.38(2) . ?
C3D1 C3D6 1.40(2) . ?
C3D2 C3D3 1.38(2) . ?
C3D3 C3D4 1.38(3) . ?
C3D4 C3D5 1.36(3) . ?
C3D4 C13D 1.63(3) . ?
C3D5 C3D6 1.36(2) . ?
O100 C101 1.408(17) . ?
O100 C104 1.412(17) . ?
C101 C102 1.443(18) . ?
C102 C103 1.458(18) . ?
C103 C104 1.474(17) . ?
O300 C301 1.356(19) . ?
O300 C304 1.376(18) . ?
C301 C302 1.458(19) . ?
C302 C303 1.491(19) . ?
C303 C304 1.453(19) . ?
O400 C401 1.394(19) . ?
O400 C404 1.408(18) . ?
C404 C403 1.469(18) . ?
C403 C402 1.497(18) . ?
C402 C401 1.461(19) . ?
O200 C201 1.324(17) . ?
O200 C204 1.362(18) . ?
C201 C202 1.463(18) . ?
C202 C203 1.472(18) . ?
C203 C204 1.459(18) . ?
O500 C501 1.338(18) . ?
O500 C504 1.349(17) . ?
C501 C502 1.470(19) . ?
C502 C503 1.469(19) . ?
C503 C504 1.457(17) . ?
O600 C601 1.327(17) . ?
O600 C604 1.347(18) . ?
C601 C602 1.448(18) . ?
C602 C603 1.475(19) . ?
C603 C604 1.462(19) . ?
